data_2018907
loop_
_publ_author_name
'Fortes, A. Dominic'
'Wood, Ian G.'
'Gutmann, Matthias J.'

_publ_section_title
;
 MgSO~4~&#x00B7;11H~2~O and MgCrO~4~&#x00B7;11H~2~O based on
 time-of-flight neutron single-crystal Laue data
;
_journal_coeditor_code KU3086
_journal_issue 4
_journal_name_full 'Acta Crystallographica Section C'
_journal_page_first 324
_journal_page_last 329
_journal_paper_doi 10.1107/S0108270113005751
_journal_volume 69
_journal_year 2013
_chemical_formula_iupac '[Mg (H2 O)6] (S O4) , 5H2 O'
_chemical_formula_moiety 'Mg O6 H12 2+, S O4 2-, O5 H10'
_chemical_formula_sum 'H22 Mg O15 S'
_chemical_formula_weight 318.53
_chemical_melting_point 275
_chemical_name_common 'magnesium sulfate undecahydrate'
_chemical_name_systematic
;
Hexaaquamagnesium(II) sulfate pentahydrate
;
_space_group_IT_number 2
_space_group_name_Hall '-P 1'
_symmetry_cell_setting triclinic
_symmetry_space_group_name_Hall '-P 1'
_symmetry_space_group_name_H-M 'P -1'
_atom_sites_solution_hydrogens geom
_atom_sites_solution_primary direct
_atom_sites_solution_secondary difmap
_audit_creation_method SHELXL97
_cell_angle_alpha 88.181(13)
_cell_angle_beta 89.349(14)
_cell_angle_gamma 62.515(12)
_cell_formula_units_Z 2
_cell_length_a 6.7283(13)
_cell_length_b 6.7839(14)
_cell_length_c 17.332(4)
_cell_measurement_reflns_used 550
_cell_measurement_temperature 5(2)
_cell_volume 701.5(3)
_computing_cell_refinement 'SXD2001 (Gutmann, 2005)'
_computing_data_collection 'SXD2001 (Gutmann, 2005)'
_computing_data_reduction 'SXD2001 (Gutmann, 2005)'
_computing_molecular_graphics 'DIAMOND (Brandenburg, 2006)'
_computing_publication_material 'publCIF (Westrip, 2010)'
_computing_structure_refinement 'SHELXL97 (Sheldrick, 2008)'
_computing_structure_solution n/a
_diffrn_ambient_temperature 5(2)
_diffrn_measured_fraction_theta_full 0.210
_diffrn_measured_fraction_theta_max 0.210
_diffrn_measurement_device_type 'SXD beamline'
_diffrn_measurement_method 'time-of-flight Laue diffraction'
_diffrn_radiation_probe neutron
_diffrn_radiation_source 'ISIS neutron spallation source'
_diffrn_radiation_type neutron
_diffrn_radiation_wavelength 0.48-7.0
_diffrn_reflns_av_R_equivalents 0.0000
_diffrn_reflns_av_sigmaI/netI 0.0502
_diffrn_reflns_limit_h_max 16
_diffrn_reflns_limit_h_min -17
_diffrn_reflns_limit_k_max 16
_diffrn_reflns_limit_k_min -18
_diffrn_reflns_limit_l_max 25
_diffrn_reflns_limit_l_min -37
_diffrn_reflns_number 14936
_diffrn_reflns_theta_full 84.87
_diffrn_reflns_theta_max 84.87
_diffrn_reflns_theta_min 9.01
_diffrn_standards_decay_% 0
_diffrn_standards_interval_count 0
_diffrn_standards_interval_time 0
_diffrn_standards_number 0
_exptl_absorpt_coefficient_mu 0.0
_exptl_absorpt_correction_type none
_exptl_crystal_colour colourless
_exptl_crystal_density_diffrn 1.508
_exptl_crystal_density_method 'not measured'
_exptl_crystal_description cuboid
_exptl_crystal_F_000 26
_exptl_crystal_size_max 2.00
_exptl_crystal_size_mid 2.00
_exptl_crystal_size_min 2.00
_refine_diff_density_max 1.974
_refine_diff_density_min -2.089
_refine_ls_extinction_coef 0.0187(4)
_refine_ls_extinction_expression Fc^*^=kFc[1+0.001xFc^2^\l^3^/sin(2\q)]^-1/4^
_refine_ls_extinction_method 'SHELXL97 (Sheldrick, 2008)'
_refine_ls_goodness_of_fit_ref 1.108
_refine_ls_hydrogen_treatment refall
_refine_ls_matrix_type full
_refine_ls_number_parameters 367
_refine_ls_number_reflns 14936
_refine_ls_number_restraints 0
_refine_ls_restrained_S_all 1.108
_refine_ls_R_factor_all 0.0668
_refine_ls_R_factor_gt 0.0668
_refine_ls_shift/su_max 0.001
_refine_ls_shift/su_mean 0.000
_refine_ls_structure_factor_coef Fsqd
_refine_ls_weighting_details 'calc w = 1/[\s^2^(Fo^2^)+(0.1001P)^2^+16.5668P] where P=(Fo^2^+2Fc^2^)/3'
_refine_ls_weighting_scheme calc
_refine_ls_wR_factor_gt 0.1868
_refine_ls_wR_factor_ref 0.1868
_reflns_number_gt 14936
_reflns_number_total 14936
_reflns_threshold_expression I>2\s(I)
_cod_data_source_file ku3086.cif
_cod_data_source_block I
_cod_original_cell_volume 701.5(2)
_cod_database_code 2018907
_cod_database_fobs_code 2018907

loop_
_symmetry_equiv_pos_as_xyz
'x, y, z'
'-x, -y, -z'

loop_
_atom_site_type_symbol
_atom_site_label
_atom_site_fract_x
_atom_site_fract_y
_atom_site_fract_z
_atom_site_U_iso_or_equiv
_atom_site_adp_type
_atom_site_calc_flag
_atom_site_refinement_flags
_atom_site_occupancy
_atom_site_symmetry_multiplicity
Mg Mg1 1.0000 0.0000 0.0000 0.00309(17) Uani d S 1 2
O OW1 0.65691(14) 0.17344(16) 0.00821(6) 0.00641(14) Uani d . 1 1
H H1A 0.5556(4) 0.2338(5) 0.05090(16) 0.0226(5) Uani d . 1 1
H H1B 0.5648(4) 0.1897(4) -0.03695(15) 0.0195(4) Uani d . 1 1
O OW2 0.99062(15) -0.26902(14) 0.05542(7) 0.00605(14) Uani d . 1 1
H H2A 1.1165(4) -0.4050(4) 0.07339(18) 0.0214(4) Uani d . 1 1
H H2B 0.8563(3) -0.2707(4) 0.07618(16) 0.0187(4) Uani d . 1 1
O OW3 1.04714(15) 0.11065(15) 0.10544(6) 0.00586(14) Uani d . 1 1
H H3A 1.0430(5) 0.0428(4) 0.15481(15) 0.0210(4) Uani d . 1 1
H H3B 1.1320(4) 0.1928(4) 0.11117(16) 0.0209(4) Uani d . 1 1
Mg Mg2 1.0000 0.0000 0.5000 0.00292(17) Uani d S 1 2
O OW4 1.15158(14) -0.11150(15) 0.39413(6) 0.00532(13) Uani d . 1 1
H H4A 1.3000(3) -0.1225(4) 0.38388(15) 0.0181(4) Uani d . 1 1
H H4B 1.0784(4) -0.0869(4) 0.34364(15) 0.0182(4) Uani d . 1 1
O OW5 0.80442(16) -0.15462(16) 0.48629(7) 0.00664(14) Uani d . 1 1
H H5A 0.7715(4) -0.2430(4) 0.52506(16) 0.0200(4) Uani d . 1 1
H H5B 0.7129(4) -0.1394(4) 0.44090(16) 0.0195(4) Uani d . 1 1
O OW6 0.75619(14) 0.28506(15) 0.44646(6) 0.00600(14) Uani d . 1 1
H H6A 0.7997(4) 0.3342(4) 0.39855(16) 0.0192(4) Uani d . 1 1
H H6B 0.6015(3) 0.3155(4) 0.43816(17) 0.0197(4) Uani d . 1 1
S S1 0.4053(2) 0.3200(3) 0.20064(11) 0.0020(2) Uani d . 1 1
O O1 0.31690(14) 0.33018(14) 0.12243(6) 0.00443(13) Uani d . 1 1
O O2 0.21813(14) 0.43819(14) 0.25486(6) 0.00484(13) Uani d . 1 1
O O3 0.53006(14) 0.08315(14) 0.22698(6) 0.00493(13) Uani d . 1 1
O O4 0.55692(14) 0.42090(15) 0.20021(6) 0.00561(14) Uani d . 1 1
O OW7 0.31115(15) 0.40412(15) 0.41252(6) 0.00597(14) Uani d . 1 1
H H7A 0.2872(4) 0.4092(4) 0.35678(15) 0.0202(4) Uani d . 1 1
H H7B 0.2379(4) 0.5584(4) 0.42643(19) 0.0246(5) Uani d . 1 1
O OW8 0.60549(15) -0.24763(15) 0.11976(6) 0.00598(14) Uani d . 1 1
H H8A 0.5589(4) -0.1284(4) 0.15631(16) 0.0201(4) Uani d . 1 1
H H8B 0.5906(4) -0.3698(4) 0.14565(17) 0.0205(4) Uani d . 1 1
O OW9 0.56102(15) -0.14706(15) 0.36038(6) 0.00562(13) Uani d . 1 1
H H9A 0.5357(4) -0.0430(4) 0.31630(16) 0.0192(4) Uani d . 1 1
H H9B 0.6588(4) -0.2941(3) 0.33980(16) 0.0185(4) Uani d . 1 1
O OW10 0.83217(15) 0.43812(16) 0.30797(6) 0.00604(14) Uani d . 1 1
H H10A 0.7453(4) 0.4115(4) 0.26813(16) 0.0195(4) Uani d . 1 1
H H10B 0.9726(4) 0.4156(4) 0.28472(16) 0.0204(4) Uani d . 1 1
O OW11 0.99540(15) -0.09053(15) 0.24597(7) 0.00620(14) Uani d . 1 1
H H11A 1.0629(4) -0.2510(3) 0.24017(17) 0.0206(4) Uani d . 1 1
H H11B 0.8344(3) -0.0324(4) 0.23867(16) 0.0194(4) Uani d . 1 1

loop_
_atom_site_aniso_label
_atom_site_aniso_U_11
_atom_site_aniso_U_22
_atom_site_aniso_U_33
_atom_site_aniso_U_12
_atom_site_aniso_U_13
_atom_site_aniso_U_23
Mg1 0.0020(3) 0.0035(3) 0.0033(5) -0.0009(3) 0.0001(3) -0.0002(3)
OW1 0.0027(2) 0.0092(3) 0.0057(4) -0.0014(2) 0.0003(2) -0.0013(3)
H1A 0.0161(8) 0.0311(11) 0.0151(11) -0.0058(7) 0.0073(7) -0.0080(9)
H1B 0.0150(7) 0.0279(10) 0.0139(10) -0.0082(7) -0.0035(6) -0.0019(8)
OW2 0.0045(2) 0.0048(3) 0.0082(4) -0.0018(2) 0.0005(2) 0.0018(3)
H2A 0.0144(7) 0.0152(7) 0.0271(13) -0.0008(6) -0.0029(7) 0.0061(8)
H2B 0.0129(7) 0.0216(8) 0.0232(11) -0.0095(6) 0.0032(7) 0.0017(8)
OW3 0.0066(3) 0.0083(3) 0.0041(4) -0.0047(2) 0.0004(2) -0.0009(3)
H3A 0.0291(10) 0.0277(10) 0.0111(10) -0.0177(9) -0.0008(8) 0.0050(8)
H3B 0.0261(10) 0.0261(9) 0.0195(12) -0.0198(8) -0.0014(8) -0.0010(9)
Mg2 0.0026(3) 0.0031(3) 0.0031(5) -0.0014(3) 0.0000(3) -0.0003(3)
OW4 0.0041(2) 0.0078(3) 0.0037(4) -0.0023(2) 0.0006(2) -0.0010(3)
H4A 0.0119(6) 0.0245(9) 0.0190(11) -0.0094(6) 0.0026(6) -0.0019(8)
H4B 0.0175(7) 0.0245(9) 0.0118(10) -0.0090(7) -0.0040(6) 0.0003(8)
OW5 0.0078(3) 0.0094(3) 0.0055(4) -0.0064(2) -0.0016(3) 0.0015(3)
H5A 0.0257(9) 0.0248(9) 0.0159(11) -0.0174(8) 0.0001(8) 0.0056(8)
H5B 0.0201(8) 0.0251(9) 0.0159(11) -0.0127(7) -0.0071(7) 0.0012(8)
OW6 0.0038(2) 0.0062(3) 0.0063(4) -0.0010(2) -0.0003(2) 0.0016(3)
H6A 0.0178(8) 0.0230(9) 0.0160(11) -0.0094(7) 0.0015(7) 0.0062(7)
H6B 0.0101(6) 0.0251(9) 0.0232(12) -0.0077(6) -0.0013(6) 0.0018(8)
S1 0.0013(4) 0.0026(4) 0.0020(7) -0.0009(3) 0.0003(4) -0.0004(4)
O1 0.0042(2) 0.0060(3) 0.0030(4) -0.0022(2) -0.0009(2) -0.0006(2)
O2 0.0032(2) 0.0056(3) 0.0045(4) -0.0008(2) 0.0019(2) -0.0017(3)
O3 0.0047(2) 0.0032(2) 0.0056(4) -0.0007(2) -0.0003(2) 0.0007(2)
O4 0.0052(3) 0.0076(3) 0.0065(4) -0.0052(2) -0.0005(2) 0.0004(3)
OW7 0.0059(3) 0.0057(3) 0.0061(4) -0.0025(2) 0.0002(2) -0.0001(3)
H7A 0.0231(9) 0.0258(9) 0.0101(10) -0.0100(8) -0.0006(7) 0.0000(8)
H7B 0.0251(10) 0.0139(7) 0.0304(15) -0.0050(7) 0.0027(9) -0.0081(9)
OW8 0.0059(3) 0.0068(3) 0.0058(4) -0.0034(2) 0.0001(2) -0.0002(3)
H8A 0.0235(9) 0.0174(7) 0.0194(11) -0.0090(7) 0.0047(8) -0.0077(8)
H8B 0.0266(10) 0.0175(8) 0.0215(12) -0.0139(7) 0.0011(8) 0.0034(8)
OW9 0.0052(3) 0.0072(3) 0.0044(4) -0.0028(2) 0.0003(2) -0.0002(3)
H9A 0.0214(8) 0.0179(8) 0.0168(11) -0.0080(7) -0.0004(7) 0.0056(7)
H9B 0.0181(7) 0.0137(7) 0.0200(11) -0.0040(6) 0.0023(7) -0.0036(7)
OW10 0.0055(3) 0.0082(3) 0.0052(4) -0.0038(2) 0.0003(2) -0.0004(3)
H10A 0.0199(8) 0.0260(9) 0.0164(11) -0.0136(7) -0.0035(7) -0.0022(8)
H10B 0.0128(7) 0.0266(9) 0.0223(12) -0.0095(7) 0.0057(7) -0.0034(9)
OW11 0.0053(3) 0.0065(3) 0.0061(4) -0.0021(2) -0.0003(2) -0.0001(3)
H11A 0.0206(8) 0.0120(6) 0.0256(13) -0.0043(6) 0.0013(8) -0.0044(8)
H11B 0.0106(6) 0.0215(8) 0.0228(12) -0.0047(6) -0.0010(6) 0.0002(8)

loop_
_atom_type_symbol
_atom_type_description
_atom_type_scat_dispersion_real
_atom_type_scat_dispersion_imag
_atom_type_scat_source
H H 0.0000 0.0000 'International Tables Vol C Tables 4.2.6.8 and 6.1.1.4'
Mg Mg 0.0000 0.0000 'International Tables Vol C Tables 4.2.6.8 and 6.1.1.4'
O O 0.0000 0.0000 'International Tables Vol C Tables 4.2.6.8 and 6.1.1.4'
S S 0.0000 0.0000 'International Tables Vol C Tables 4.2.6.8 and 6.1.1.4'

loop_
_geom_angle_atom_site_label_1
_geom_angle_atom_site_label_2
_geom_angle_atom_site_label_3
_geom_angle_site_symmetry_1
_geom_angle_site_symmetry_3
_geom_angle
OW1 Mg1 OW1 . 2_755 180.0
OW1 Mg1 OW2 . . 89.36(4)
OW1 Mg1 OW2 2_755 . 90.64(4)
OW1 Mg1 OW2 . 2_755 90.64(4)
OW1 Mg1 OW2 2_755 2_755 89.36(4)
OW2 Mg1 OW2 . 2_755 180.0
OW1 Mg1 OW3 . . 92.58(4)
OW1 Mg1 OW3 2_755 . 87.42(4)
OW2 Mg1 OW3 . . 90.06(4)
OW2 Mg1 OW3 2_755 . 89.94(4)
OW1 Mg1 OW3 . 2_755 87.42(4)
OW1 Mg1 OW3 2_755 2_755 92.58(4)
OW2 Mg1 OW3 . 2_755 89.94(4)
OW2 Mg1 OW3 2_755 2_755 90.06(4)
OW3 Mg1 OW3 . 2_755 179.999(2)
Mg1 OW1 H1A . . 133.41(19)
Mg1 OW1 H1B . . 119.44(15)
H1A OW1 H1B . . 106.7(2)
Mg1 OW2 H2A . . 127.25(17)
Mg1 OW2 H2B . . 125.06(16)
H2A OW2 H2B . . 106.9(2)
Mg1 OW3 H3A . . 124.24(15)
Mg1 OW3 H3B . . 123.21(19)
H3A OW3 H3B . . 108.4(2)
OW5 Mg2 OW5 . 2_756 179.9980(10)
OW5 Mg2 OW6 . . 89.93(4)
OW5 Mg2 OW6 2_756 . 90.07(4)
OW5 Mg2 OW6 . 2_756 90.07(4)
OW5 Mg2 OW6 2_756 2_756 89.93(4)
OW6 Mg2 OW6 . 2_756 180.0
OW5 Mg2 OW4 . 2_756 89.25(4)
OW5 Mg2 OW4 2_756 2_756 90.75(4)
OW6 Mg2 OW4 . 2_756 89.77(4)
OW6 Mg2 OW4 2_756 2_756 90.23(4)
OW5 Mg2 OW4 . . 90.75(4)
OW5 Mg2 OW4 2_756 . 89.25(4)
OW6 Mg2 OW4 . . 90.23(4)
OW6 Mg2 OW4 2_756 . 89.77(4)
OW4 Mg2 OW4 2_756 . 180.0
Mg2 OW4 H4A . . 119.50(16)
Mg2 OW4 H4B . . 127.50(15)
H4A OW4 H4B . . 105.8(2)
Mg2 OW5 H5A . . 127.10(17)
Mg2 OW5 H5B . . 125.54(18)
H5A OW5 H5B . . 107.0(2)
Mg2 OW6 H6A . . 116.31(15)
Mg2 OW6 H6B . . 124.88(18)
H6A OW6 H6B . . 105.0(2)
O4 S1 O1 . . 110.31(13)
O4 S1 O2 . . 109.66(10)
O1 S1 O2 . . 110.04(11)
O4 S1 O3 . . 109.34(11)
O1 S1 O3 . . 108.82(10)
O2 S1 O3 . . 108.64(13)
H7A OW7 H7B . . 104.1(3)
H8A OW8 H8B . . 107.1(2)
H9A OW9 H9B . . 104.3(2)
H10A OW10 H10B . . 107.3(2)
H11A OW11 H11B . . 107.0(2)

loop_
_geom_bond_atom_site_label_1
_geom_bond_atom_site_label_2
_geom_bond_site_symmetry_2
_geom_bond_distance
Mg1 OW1 . 2.0566(9)
Mg1 OW1 2_755 2.0566(9)
Mg1 OW2 . 2.0617(11)
Mg1 OW2 2_755 2.0618(10)
Mg1 OW3 . 2.0794(10)
Mg1 OW3 2_755 2.0794(10)
OW1 H1A . 0.964(2)
OW1 H1B . 0.975(3)
OW2 H2A . 0.965(2)
OW2 H2B . 0.974(2)
OW3 H3A . 0.965(3)
OW3 H3B . 0.972(2)
Mg2 OW5 . 2.0458(9)
Mg2 OW5 2_756 2.0458(9)
Mg2 OW6 . 2.0699(11)
Mg2 OW6 2_756 2.0699(11)
Mg2 OW4 2_756 2.0767(10)
Mg2 OW4 . 2.0767(10)
OW4 H4A . 0.981(2)
OW4 H4B . 0.980(3)
OW5 H5A . 0.977(3)
OW5 H5B . 0.978(3)
OW6 H6A . 0.976(3)
OW6 H6B . 0.975(2)
S1 O4 . 1.4673(17)
S1 O1 . 1.473(2)
S1 O2 . 1.4836(17)
S1 O3 . 1.4875(19)
OW7 H7A . 0.978(3)
OW7 H7B . 0.966(2)
OW8 H8A . 0.973(2)
OW8 H8B . 0.975(3)
OW9 H9A . 0.984(3)
OW9 H9B . 0.983(2)
OW10 H10A . 0.983(2)
OW10 H10B . 0.970(2)
OW11 H11A . 0.975(2)
OW11 H11B . 0.975(2)
